data_4020978
loop_
_publ_author_name
'Steven M. Sparks'
'Chun P. Chow'
'Liang Zhu'
'Kenneth J. Shea'

_publ_section_title
;
 Type 2 Intramolecular N-Acylnitroso Diels-Alder Reaction:
 Scope and Application to the Synthesis of Medium Ring Lactams
;
_journal_name_full 'Journal of Organic Chemistry'
_journal_page_first 3025
_journal_page_last 3035
_journal_paper_doi 10.1021/jo049897z
_journal_volume 69
_journal_year 2004
_chemical_formula_sum 'C8 H11 N O2'
_chemical_formula_weight 153.18
_space_group_IT_number 15
_symmetry_cell_setting monoclinic
_symmetry_space_group_name_Hall '-C 2yc'
_symmetry_space_group_name_H-M 'C 1 2/c 1'
_cell_angle_alpha 90.00
_cell_angle_beta 109.0120(10)
_cell_angle_gamma 90.00
_cell_formula_units_Z 8
_cell_length_a 25.133(2)
_cell_length_b 5.5289(4)
_cell_length_c 11.6527(9)
_cell_measurement_temperature 158(2)
_cell_volume 1530.9(2)
_diffrn_ambient_temperature 158(2)
_exptl_crystal_density_diffrn 1.329
_cod_original_sg_symbol_H-M 'C 2/c'
_cod_database_code 4020978

loop_
_symmetry_equiv_pos_as_xyz
'x, y, z'
'-x, y, -z+1/2'
'x+1/2, y+1/2, z'
'-x+1/2, y+1/2, -z+1/2'
'-x, -y, -z'
'x, -y, z-1/2'
'-x+1/2, -y+1/2, -z'
'x+1/2, -y+1/2, z-1/2'

loop_
_atom_site_label
_atom_site_type_symbol
_atom_site_fract_x
_atom_site_fract_y
_atom_site_fract_z
_atom_site_U_iso_or_equiv
_atom_site_adp_type
_atom_site_occupancy
_atom_site_symmetry_multiplicity
_atom_site_calc_flag
_atom_site_refinement_flags
_atom_site_disorder_assembly
_atom_site_disorder_group
C1 C 0.28067(5) 0.0416(3) 0.41109(11) 0.0262(3) Uani 1 1 d . . .
C2 C 0.31620(5) -0.0799(2) 0.52454(11) 0.0250(3) Uani 1 1 d . . .
C3 C 0.33994(5) -0.2891(2) 0.51145(10) 0.0221(3) Uani 1 1 d . . .
C4 C 0.38993(6) -0.4054(3) 0.60333(12) 0.0304(3) Uani 1 1 d . . .
C5 C 0.44388(6) -0.2952(3) 0.58831(12) 0.0303(3) Uani 1 1 d . . .
C6 C 0.44338(5) -0.2645(2) 0.45626(12) 0.0242(3) Uani 1 1 d . . .
C7 C 0.40172(5) -0.0704(2) 0.39127(10) 0.0206(3) Uani 1 1 d . . .
C8 C 0.32867(5) -0.3629(2) 0.38121(10) 0.0212(3) Uani 1 1 d . . .
N1 N 0.34689(4) -0.14908(17) 0.32678(8) 0.0193(2) Uani 1 1 d . . .
O1 O 0.30686(3) 0.04013(15) 0.31313(7) 0.0227(2) Uani 1 1 d . . .
O2 O 0.41489(4) 0.14184(16) 0.39402(9) 0.0307(2) Uani 1 1 d . . .
H1A H 0.2437(7) -0.038(3) 0.3763(14) 0.032(4) Uiso 1 1 d . . .
H1B H 0.2749(6) 0.215(3) 0.4213(14) 0.033(4) Uiso 1 1 d . . .
H2A H 0.3253(7) 0.001(3) 0.5999(15) 0.037(4) Uiso 1 1 d . . .
H4A H 0.3885(6) -0.373(3) 0.6855(15) 0.036(4) Uiso 1 1 d . . .
H4B H 0.3904(7) -0.587(3) 0.5904(14) 0.039(4) Uiso 1 1 d . . .
H5A H 0.4508(6) -0.134(3) 0.6274(14) 0.035(4) Uiso 1 1 d . . .
H5B H 0.4767(7) -0.391(3) 0.6301(15) 0.037(4) Uiso 1 1 d . . .
H6A H 0.4804(6) -0.210(3) 0.4575(12) 0.027(4) Uiso 1 1 d . . .
H6B H 0.4361(6) -0.415(3) 0.4151(13) 0.030(4) Uiso 1 1 d . . .
H8A H 0.2891(6) -0.385(3) 0.3374(13) 0.024(3) Uiso 1 1 d . . .
H8B H 0.3494(6) -0.506(3) 0.3724(12) 0.023(3) Uiso 1 1 d . . .

loop_
_atom_site_aniso_label
_atom_site_aniso_U_11
_atom_site_aniso_U_22
_atom_site_aniso_U_33
_atom_site_aniso_U_23
_atom_site_aniso_U_13
_atom_site_aniso_U_12
C1 0.0247(6) 0.0299(7) 0.0290(6) 0.0045(5) 0.0156(5) 0.0026(5)
C2 0.0273(6) 0.0313(7) 0.0199(6) 0.0004(5) 0.0125(5) -0.0038(5)
C3 0.0232(6) 0.0242(6) 0.0190(5) 0.0040(4) 0.0069(4) -0.0063(5)
C4 0.0354(7) 0.0310(7) 0.0219(6) 0.0074(5) 0.0053(5) 0.0008(6)
C5 0.0257(6) 0.0311(7) 0.0264(6) 0.0021(5) -0.0021(5) 0.0028(5)
C6 0.0201(6) 0.0192(6) 0.0322(7) -0.0007(5) 0.0069(5) -0.0004(5)
C7 0.0224(6) 0.0194(6) 0.0227(6) 0.0009(4) 0.0109(5) 0.0005(4)
C8 0.0215(6) 0.0200(6) 0.0202(5) -0.0006(4) 0.0040(4) -0.0048(5)
N1 0.0208(5) 0.0193(5) 0.0185(5) 0.0014(4) 0.0073(4) 0.0017(4)
O1 0.0220(4) 0.0261(5) 0.0222(4) 0.0071(3) 0.0101(3) 0.0070(3)
O2 0.0256(5) 0.0191(4) 0.0477(6) 0.0030(4) 0.0124(4) -0.0024(4)

loop_
_geom_bond_atom_site_label_1
_geom_bond_atom_site_label_2
_geom_bond_distance
_geom_bond_site_symmetry_2
_geom_bond_publ_flag
C1 O1 1.4920(14) . ?
C1 C2 1.4923(18) . ?
C1 H1A 0.986(16) . ?
C1 H1B 0.983(17) . ?
C2 C3 1.3331(18) . ?
C2 H2A 0.946(17) . ?
C3 C4 1.5038(17) . ?
C3 C8 1.5064(16) . ?
C4 C5 1.547(2) . ?
C4 H4A 0.986(16) . ?
C4 H4B 1.018(17) . ?
C5 C6 1.5441(18) . ?
C5 H5A 0.991(17) . ?
C5 H5B 0.969(17) . ?
C6 C7 1.5184(17) . ?
C6 H6A 0.974(15) . ?
C6 H6B 0.949(16) . ?
C7 O2 1.2168(14) . ?
C7 N1 1.4065(15) . ?
C8 N1 1.4827(15) . ?
C8 H8A 0.967(14) . ?
C8 H8B 0.970(15) . ?
N1 O1 1.4239(12) . ?

loop_
_cod_related_entry_id
_cod_related_entry_database
_cod_related_entry_code
1 ChemSpider 9484586
